data_4075680
loop_
_publ_author_name
'Johnson, Charles A.'
'Haley, Michael M.'
'Rather, Elisabeth'
'Han, Fusen'
'Weakley, Timothy J. R.'

_publ_section_title
;
 Selective Metallacyclization and Crystallographic Characterization of
 Structurally Related Platina-annulenes
;
_journal_issue 6
_journal_name_full Organometallics
_journal_page_first 1161
_journal_paper_doi 10.1021/om0490987
_journal_volume 24
_journal_year 2005
_chemical_formula_sum 'C126 H98 Cl4 O2 P4 Pt2'
_chemical_formula_weight 2299.90
_chemical_name_systematic
; 
 ? 
;
_space_group_IT_number 2
_symmetry_cell_setting triclinic
_symmetry_space_group_name_Hall '-P 1'
_symmetry_space_group_name_H-M 'P -1'
_atom_sites_solution_hydrogens geom
_atom_sites_solution_primary direct
_atom_sites_solution_secondary difmap
_audit_creation_method SHELXL-97
_cell_angle_alpha 75.2520(10)
_cell_angle_beta 74.9880(10)
_cell_angle_gamma 77.9540(10)
_cell_formula_units_Z 1
_cell_length_a 10.0479(5)
_cell_length_b 16.5098(7)
_cell_length_c 17.2911(8)
_cell_measurement_reflns_used 2796
_cell_measurement_temperature 153(2)
_cell_measurement_theta_max 18.83
_cell_measurement_theta_min 2.25
_cell_volume 2647.8(2)
_computing_cell_refinement 'Bruker SMART'
_computing_data_collection 'Bruker SMART'
_computing_data_reduction 'Bruker SAINT'
_computing_molecular_graphics 'Bruker SHELXTL'
_computing_publication_material 'Bruker SHELXTL'
_computing_structure_refinement 'SHELXL-97 (Sheldrick, 1997)'
_computing_structure_solution 'SHELXS-97 (Sheldrick, 1990)'
_diffrn_ambient_temperature 153(2)
_diffrn_measured_fraction_theta_full 0.995
_diffrn_measured_fraction_theta_max 0.995
_diffrn_measurement_device_type 'CCD area detector'
_diffrn_measurement_method 'phi and omega scans'
_diffrn_radiation_monochromator graphite
_diffrn_radiation_source 'fine-focus sealed tube'
_diffrn_radiation_type MoK\a
_diffrn_radiation_wavelength 0.71073
_diffrn_reflns_av_R_equivalents 0.0445
_diffrn_reflns_av_sigmaI/netI 0.0706
_diffrn_reflns_limit_h_max 11
_diffrn_reflns_limit_h_min -11
_diffrn_reflns_limit_k_max 18
_diffrn_reflns_limit_k_min -18
_diffrn_reflns_limit_l_max 19
_diffrn_reflns_limit_l_min -19
_diffrn_reflns_number 17408
_diffrn_reflns_theta_full 23.82
_diffrn_reflns_theta_max 23.82
_diffrn_reflns_theta_min 1.25
_exptl_absorpt_coefficient_mu 2.852
_exptl_absorpt_correction_T_max 1.000
_exptl_absorpt_correction_T_min 0.807
_exptl_absorpt_correction_type empirical
_exptl_crystal_colour yellow
_exptl_crystal_density_diffrn 1.442
_exptl_crystal_density_meas ?
_exptl_crystal_density_method 'not measured'
_exptl_crystal_description block
_exptl_crystal_F_000 1154
_exptl_crystal_size_max 0.2
_exptl_crystal_size_mid 0.2
_exptl_crystal_size_min 0.2
_refine_diff_density_max 1.846
_refine_diff_density_min -1.980
_refine_diff_density_rms 0.181
_refine_ls_extinction_method none
_refine_ls_goodness_of_fit_ref 1.040
_refine_ls_hydrogen_treatment mixed
_refine_ls_matrix_type full
_refine_ls_number_parameters 583
_refine_ls_number_reflns 8110
_refine_ls_number_restraints 0
_refine_ls_restrained_S_all 1.040
_refine_ls_R_factor_all 0.0677
_refine_ls_R_factor_gt 0.0504
_refine_ls_shift/su_max 0.003
_refine_ls_shift/su_mean 0.000
_refine_ls_structure_factor_coef Fsqd
_refine_ls_weighting_details 'calc w=1/[\s^2^(Fo^2^)+(0.0845P)^2^+0.7109P] where P=(Fo^2^+2Fc^2^)/3'
_refine_ls_weighting_scheme calc
_refine_ls_wR_factor_gt 0.1238
_refine_ls_wR_factor_ref 0.1398
_reflns_number_gt 6650
_reflns_number_total 8110
_reflns_threshold_expression >2sigma(I)
_cod_data_source_file om0490987si20041120_021525.cif
_cod_data_source_block 18
_cod_depositor_comments
;
The following automatic conversions were performed:

'_symmetry_cell_setting' value 'Triclinic' changed to 'triclinic'
according to /home/saulius/struct/CIF-dictionaries/cif_core.dic
dictionary named 'cif_core.dic' version 2.4.1 from 2010-06-29.

Automatic conversion script
Id: cif_fix_values 1715 2011-07-08 13:25:40Z adriana 

The following automatic conversions were performed:

'_exptl_crystal_density_meas' value 'not measured' was changed to '?'
- the value is perceived as not measured.

Automatic conversion script
Id: cif_fix_values 3008 2015-01-20 13:52:24Z robertas 
;
_cod_original_sg_symbol_H-M P-1
_cod_database_code 4075680

loop_
_symmetry_equiv_pos_as_xyz
'x, y, z'
'-x, -y, -z'

loop_
_atom_site_label
_atom_site_type_symbol
_atom_site_fract_x
_atom_site_fract_y
_atom_site_fract_z
_atom_site_U_iso_or_equiv
_atom_site_adp_type
_atom_site_occupancy
_atom_site_symmetry_multiplicity
_atom_site_calc_flag
_atom_site_refinement_flags
Pt1 Pt 0.38525(3) 0.949633(19) 0.255678(18) 0.02789(13) Uani 1 1 d .
P1 P 0.4599(2) 1.05604(14) 0.28720(13) 0.0336(5) Uani 1 1 d .
P2 P 0.6151(2) 0.89553(13) 0.21761(13) 0.0322(5) Uani 1 1 d .
C1 C 0.3309(8) 0.8486(5) 0.2318(5) 0.0316(19) Uani 1 1 d .
C2 C 0.3081(8) 0.7833(5) 0.2236(5) 0.0323(19) Uani 1 1 d .
C3 C 0.2890(9) 0.7026(5) 0.2144(5) 0.0317(19) Uani 1 1 d .
C4 C 0.3272(9) 0.6289(5) 0.2704(5) 0.036(2) Uani 1 1 d .
H4 H 0.3649 0.6337 0.3125 0.043 Uiso 1 1 calc R
C5 C 0.3107(10) 0.5488(5) 0.2655(6) 0.042(2) Uani 1 1 d .
C6 C 0.2580(10) 0.5429(5) 0.2006(6) 0.045(2) Uani 1 1 d .
H6 H 0.2495 0.4900 0.1945 0.055 Uiso 1 1 calc R
C7 C 0.2180(10) 0.6151(5) 0.1449(6) 0.045(2) Uani 1 1 d .
H7 H 0.1809 0.6097 0.1028 0.055 Uiso 1 1 calc R
C8 C 0.2320(8) 0.6942(5) 0.1505(5) 0.0304(19) Uani 1 1 d .
C9 C 0.1799(9) 0.7687(5) 0.0970(5) 0.036(2) Uani 1 1 d .
C10 C 0.1310(9) 0.8341(5) 0.0579(5) 0.0331(19) Uani 1 1 d .
C11 C 0.0647(8) 0.9172(4) 0.0260(4) 0.0241(17) Uani 1 1 d .
C12 C 0.0363(8) 0.9767(5) 0.0753(5) 0.0304(19) Uani 1 1 d .
H12 H 0.0625 0.9608 0.1255 0.037 Uiso 1 1 calc R
C13 C -0.0300(8) 1.0587(5) 0.0514(5) 0.0315(19) Uani 1 1 d .
C14 C -0.0594(8) 1.1128(5) 0.1085(5) 0.0329(19) Uani 1 1 d .
C15 C -0.0807(9) 1.1456(5) 0.1652(5) 0.034(2) Uani 1 1 d .
C16 C -0.1005(8) 1.1790(5) 0.2375(5) 0.0319(19) Uani 1 1 d .
C17 C -0.1992(10) 1.2481(6) 0.2531(6) 0.046(2) Uani 1 1 d .
H17 H -0.2527 1.2756 0.2148 0.056 Uiso 1 1 calc R
C18 C -0.2207(10) 1.2774(6) 0.3243(6) 0.047(2) Uani 1 1 d .
H18 H -0.2873 1.3246 0.3325 0.057 Uiso 1 1 calc R
C19 C -0.1439(9) 1.2373(6) 0.3839(5) 0.041(2) Uani 1 1 d .
C20 C -0.0473(9) 1.1675(5) 0.3692(5) 0.039(2) Uani 1 1 d .
H20 H 0.0043 1.1399 0.4085 0.047 Uiso 1 1 calc R
C21 C -0.0227(8) 1.1361(5) 0.2983(5) 0.0330(19) Uani 1 1 d .
C22 C 0.0864(9) 1.0662(6) 0.2852(5) 0.035(2) Uani 1 1 d .
C23 C 0.1918(9) 1.0141(5) 0.2763(5) 0.035(2) Uani 1 1 d .
C24 C 0.3457(12) 0.4696(6) 0.3309(7) 0.059(3) Uani 1 1 d .
C25 C 0.4356(16) 0.4002(7) 0.2890(9) 0.097(5) Uani 1 1 d .
H25A H 0.5229 0.4182 0.2589 0.146 Uiso 1 1 calc R
H25B H 0.3884 0.3890 0.2520 0.146 Uiso 1 1 calc R
H25C H 0.4523 0.3496 0.3295 0.146 Uiso 1 1 calc R
C26 C 0.2096(16) 0.4417(11) 0.3810(12) 0.163(10) Uani 1 1 d .
H26A H 0.2281 0.3886 0.4180 0.245 Uiso 1 1 calc R
H26B H 0.1557 0.4353 0.3451 0.245 Uiso 1 1 calc R
H26C H 0.1584 0.4836 0.4117 0.245 Uiso 1 1 calc R
C27 C 0.4277(14) 0.4837(7) 0.3863(7) 0.075(4) Uani 1 1 d .
H27A H 0.3731 0.5248 0.4171 0.113 Uiso 1 1 calc R
H27B H 0.5120 0.5041 0.3539 0.113 Uiso 1 1 calc R
H27C H 0.4504 0.4313 0.4232 0.113 Uiso 1 1 calc R
C28 C -0.1673(11) 1.2691(7) 0.4645(6) 0.058(3) Uani 1 1 d .
C29 C -0.206(2) 1.1935(11) 0.5381(8) 0.145(8) Uani 1 1 d .
H29A H -0.2157 1.2103 0.5888 0.218 Uiso 1 1 calc R
H29B H -0.1334 1.1457 0.5341 0.218 Uiso 1 1 calc R
H29C H -0.2922 1.1784 0.5365 0.218 Uiso 1 1 calc R
C30 C -0.2928(17) 1.3272(14) 0.4798(10) 0.170(10) Uani 1 1 d .
H30A H -0.3110 1.3353 0.5349 0.256 Uiso 1 1 calc R
H30B H -0.3690 1.3050 0.4729 0.256 Uiso 1 1 calc R
H30C H -0.2831 1.3806 0.4420 0.256 Uiso 1 1 calc R
C31 C -0.0383(14) 1.2864(11) 0.4739(10) 0.119(6) Uani 1 1 d .
H31A H -0.0249 1.3430 0.4450 0.179 Uiso 1 1 calc R
H31B H 0.0377 1.2468 0.4521 0.179 Uiso 1 1 calc R
H31C H -0.0418 1.2809 0.5310 0.179 Uiso 1 1 calc R
C32 C 0.6453(9) 1.0243(5) 0.2863(5) 0.041(2) Uani 1 1 d .
H32A H 0.6884 1.0744 0.2766 0.049 Uiso 1 1 calc R
H32B H 0.6567 0.9899 0.3395 0.049 Uiso 1 1 calc R
C33 C 0.7180(9) 0.9741(5) 0.2202(5) 0.038(2) Uani 1 1 d .
H33A H 0.8083 0.9455 0.2305 0.045 Uiso 1 1 calc R
H33B H 0.7332 1.0129 0.1673 0.045 Uiso 1 1 calc R
C34 C 0.6641(9) 0.8824(5) 0.1131(5) 0.036(2) Uani 1 1 d .
C35 C 0.6466(9) 0.9537(6) 0.0502(5) 0.043(2) Uani 1 1 d .
H35 H 0.6153 1.0071 0.0624 0.052 Uiso 1 1 calc R
C36 C 0.6761(9) 0.9445(7) -0.0303(5) 0.046(2) Uani 1 1 d .
H36 H 0.6661 0.9921 -0.0720 0.055 Uiso 1 1 calc R
C37 C 0.7203(10) 0.8655(7) -0.0493(6) 0.052(3) Uani 1 1 d .
H37 H 0.7389 0.8598 -0.1034 0.062 Uiso 1 1 calc R
C38 C 0.7363(11) 0.7965(7) 0.0114(6) 0.059(3) Uani 1 1 d .
H38 H 0.7661 0.7432 -0.0012 0.071 Uiso 1 1 calc R
C39 C 0.7089(10) 0.8042(6) 0.0925(6) 0.053(3) Uani 1 1 d .
H39 H 0.7208 0.7560 0.1334 0.064 Uiso 1 1 calc R
C40 C 0.6874(9) 0.7973(5) 0.2779(5) 0.034(2) Uani 1 1 d .
C41 C 0.5995(9) 0.7469(5) 0.3375(5) 0.036(2) Uani 1 1 d .
H41 H 0.5036 0.7643 0.3470 0.043 Uiso 1 1 calc R
C42 C 0.6542(10) 0.6698(6) 0.3835(5) 0.048(2) Uani 1 1 d .
H42 H 0.5952 0.6352 0.4220 0.057 Uiso 1 1 calc R
C43 C 0.7970(12) 0.6463(6) 0.3707(6) 0.055(3) Uani 1 1 d .
H43 H 0.8340 0.5963 0.4022 0.066 Uiso 1 1 calc R
C44 C 0.8863(11) 0.6960(7) 0.3115(6) 0.057(3) Uani 1 1 d .
H44 H 0.9824 0.6795 0.3036 0.068 Uiso 1 1 calc R
C45 C 0.8307(10) 0.7710(5) 0.2638(5) 0.041(2) Uani 1 1 d .
H45 H 0.8897 0.8034 0.2226 0.050 Uiso 1 1 calc R
C46 C 0.3842(10) 1.0810(6) 0.3874(5) 0.043(2) Uani 1 1 d .
C47 C 0.2834(10) 1.0382(6) 0.4431(5) 0.044(2) Uani 1 1 d .
H47 H 0.2553 0.9937 0.4306 0.053 Uiso 1 1 calc R
C48 C 0.2231(12) 1.0616(7) 0.5185(6) 0.058(3) Uani 1 1 d .
H48 H 0.1544 1.0334 0.5563 0.070 Uiso 1 1 calc R
C49 C 0.2689(14) 1.1287(7) 0.5358(7) 0.070(4) Uani 1 1 d .
H49 H 0.2303 1.1449 0.5857 0.084 Uiso 1 1 calc R
C50 C 0.3680(15) 1.1697(7) 0.4812(7) 0.069(4) Uani 1 1 d .
H50 H 0.3969 1.2138 0.4939 0.083 Uiso 1 1 calc R
C51 C 0.4271(13) 1.1476(6) 0.4069(6) 0.059(3) Uani 1 1 d .
H51 H 0.4953 1.1766 0.3697 0.071 Uiso 1 1 calc R
C52 C 0.4399(10) 1.1587(5) 0.2160(5) 0.036(2) Uani 1 1 d .
C53 C 0.5451(11) 1.1836(6) 0.1503(6) 0.046(2) Uani 1 1 d .
H53 H 0.6315 1.1493 0.1429 0.056 Uiso 1 1 calc R
C54 C 0.5228(14) 1.2594(7) 0.0954(7) 0.066(3) Uani 1 1 d .
H54 H 0.5939 1.2761 0.0510 0.079 Uiso 1 1 calc R
C55 C 0.3951(15) 1.3102(6) 0.1064(7) 0.068(3) Uani 1 1 d .
H55 H 0.3807 1.3617 0.0699 0.082 Uiso 1 1 calc R
C56 C 0.2884(12) 1.2852(6) 0.1710(7) 0.060(3) Uani 1 1 d .
H56 H 0.2013 1.3190 0.1766 0.072 Uiso 1 1 calc R
C57 C 0.3098(10) 1.2102(5) 0.2277(6) 0.044(2) Uani 1 1 d .
H57 H 0.2391 1.1944 0.2727 0.053 Uiso 1 1 calc R
Cl1 Cl 0.6476(4) 0.4727(3) 0.0382(3) 0.1057(12) Uiso 1 1 d .
Cl2 Cl 0.9480(4) 0.3745(3) 0.0508(3) 0.1051(12) Uiso 1 1 d .
C1S C 0.7378(13) 0.4949(8) 0.1006(8) 0.076(3) Uiso 1 1 d .
C2S C 0.8652(13) 0.4523(8) 0.1080(8) 0.078(4) Uiso 1 1 d .
C3S C 0.9538(17) 0.4684(10) 0.1623(10) 0.109(5) Uiso 1 1 d .
C4S C 0.8764(18) 0.5339(11) 0.2020(10) 0.110(5) Uiso 1 1 d .
C5S C 0.7434(14) 0.5731(8) 0.1963(8) 0.080(4) Uiso 1 1 d .
C6S C 0.6682(14) 0.5603(8) 0.1436(8) 0.081(4) Uiso 1 1 d .
O1W O 0.0027(11) 0.8847(7) 0.2971(7) 0.115(3) Uiso 1 1 d .

loop_
_atom_site_aniso_label
_atom_site_aniso_U_11
_atom_site_aniso_U_22
_atom_site_aniso_U_33
_atom_site_aniso_U_23
_atom_site_aniso_U_13
_atom_site_aniso_U_12
Pt1 0.0380(2) 0.02428(19) 0.02223(18) -0.00749(12) -0.00912(13) -0.00017(13)
P1 0.0463(14) 0.0285(12) 0.0288(12) -0.0091(9) -0.0136(10) -0.0013(10)
P2 0.0397(13) 0.0288(12) 0.0276(12) -0.0068(9) -0.0097(10) 0.0002(10)
C1 0.026(4) 0.038(5) 0.028(5) -0.010(4) -0.008(4) 0.006(4)
C2 0.035(5) 0.032(5) 0.027(5) -0.003(4) -0.011(4) 0.000(4)
C3 0.043(5) 0.023(4) 0.028(4) -0.008(3) -0.006(4) 0.001(4)
C4 0.048(5) 0.034(5) 0.027(4) -0.007(4) -0.016(4) 0.002(4)
C5 0.050(6) 0.028(5) 0.042(5) 0.003(4) -0.018(4) 0.005(4)
C6 0.070(7) 0.027(5) 0.050(6) -0.007(4) -0.030(5) -0.008(5)
C7 0.067(7) 0.026(5) 0.056(6) -0.009(4) -0.038(5) -0.004(4)
C8 0.034(5) 0.027(4) 0.029(4) -0.003(4) -0.012(4) -0.001(4)
C9 0.052(6) 0.034(5) 0.025(4) -0.010(4) -0.009(4) -0.006(4)
C10 0.043(5) 0.034(5) 0.023(4) -0.010(4) -0.009(4) -0.001(4)
C11 0.024(4) 0.021(4) 0.025(4) -0.005(3) -0.004(3) -0.001(3)
C12 0.035(5) 0.035(5) 0.021(4) -0.007(4) -0.011(4) 0.002(4)
C13 0.035(5) 0.034(5) 0.027(4) -0.006(4) -0.009(4) -0.006(4)
C14 0.034(5) 0.036(5) 0.029(5) -0.008(4) -0.010(4) 0.000(4)
C15 0.036(5) 0.031(5) 0.034(5) -0.009(4) -0.013(4) 0.002(4)
C16 0.030(5) 0.031(5) 0.037(5) -0.018(4) -0.006(4) -0.002(4)
C17 0.058(6) 0.042(5) 0.041(5) -0.018(4) -0.018(5) 0.007(5)
C18 0.048(6) 0.048(6) 0.049(6) -0.030(5) -0.009(5) 0.009(5)
C19 0.041(5) 0.050(6) 0.038(5) -0.026(4) -0.007(4) 0.003(4)
C20 0.041(5) 0.043(5) 0.032(5) -0.014(4) -0.009(4) 0.008(4)
C21 0.035(5) 0.036(5) 0.027(4) -0.008(4) -0.006(4) -0.004(4)
C22 0.041(5) 0.045(5) 0.021(4) -0.010(4) -0.015(4) 0.002(4)
C23 0.053(6) 0.032(5) 0.020(4) -0.009(4) -0.010(4) 0.001(4)
C24 0.078(8) 0.035(6) 0.059(7) 0.012(5) -0.026(6) -0.008(5)
C25 0.150(13) 0.036(7) 0.122(12) -0.014(7) -0.085(11) 0.018(8)
C26 0.117(13) 0.149(15) 0.187(18) 0.133(14) -0.090(13) -0.074(12)
C27 0.112(10) 0.046(7) 0.068(8) 0.004(6) -0.048(7) 0.003(7)
C28 0.055(6) 0.079(8) 0.049(6) -0.043(6) -0.018(5) 0.014(6)
C29 0.22(2) 0.165(17) 0.048(9) -0.052(10) 0.017(11) -0.050(16)
C30 0.127(14) 0.28(3) 0.135(15) -0.168(17) -0.079(12) 0.112(15)
C31 0.091(11) 0.181(17) 0.132(14) -0.114(13) -0.019(10) -0.029(11)
C32 0.055(6) 0.029(5) 0.042(5) -0.005(4) -0.024(5) -0.002(4)
C33 0.029(5) 0.039(5) 0.045(5) -0.014(4) -0.004(4) -0.003(4)
C34 0.037(5) 0.036(5) 0.033(5) -0.009(4) -0.004(4) -0.002(4)
C35 0.044(6) 0.047(6) 0.037(5) -0.009(4) -0.010(4) -0.003(4)
C36 0.038(5) 0.073(7) 0.023(5) 0.007(5) -0.014(4) -0.013(5)
C37 0.046(6) 0.074(8) 0.043(6) -0.022(6) -0.016(5) -0.004(5)
C38 0.076(8) 0.056(7) 0.047(6) -0.028(5) -0.017(6) 0.012(6)
C39 0.067(7) 0.045(6) 0.040(6) -0.008(5) -0.009(5) 0.005(5)
C40 0.040(5) 0.037(5) 0.024(4) -0.012(4) -0.011(4) 0.008(4)
C41 0.041(5) 0.040(5) 0.022(4) -0.012(4) -0.004(4) 0.008(4)
C42 0.057(6) 0.045(6) 0.030(5) 0.000(4) -0.010(4) 0.007(5)
C43 0.081(8) 0.041(6) 0.039(6) -0.006(5) -0.026(6) 0.014(6)
C44 0.055(6) 0.061(7) 0.051(7) -0.014(6) -0.021(5) 0.014(6)
C45 0.050(6) 0.037(5) 0.032(5) -0.005(4) -0.007(4) -0.001(4)
C46 0.067(7) 0.035(5) 0.034(5) -0.013(4) -0.027(5) 0.006(5)
C47 0.060(6) 0.038(5) 0.036(5) -0.010(4) -0.021(5) 0.003(5)
C48 0.073(7) 0.068(7) 0.030(5) -0.013(5) -0.015(5) 0.010(6)
C49 0.117(11) 0.058(7) 0.040(6) -0.025(6) -0.041(7) 0.025(7)
C50 0.129(11) 0.042(6) 0.047(7) -0.022(5) -0.031(7) -0.006(7)
C51 0.098(9) 0.054(6) 0.037(6) -0.020(5) -0.025(6) -0.010(6)
C52 0.058(6) 0.024(4) 0.035(5) -0.007(4) -0.023(5) -0.005(4)
C53 0.064(7) 0.035(5) 0.046(6) -0.005(4) -0.023(5) -0.008(5)
C54 0.103(10) 0.043(6) 0.051(7) 0.006(5) -0.021(6) -0.022(7)
C55 0.118(11) 0.027(6) 0.067(8) 0.005(5) -0.049(8) -0.010(6)
C56 0.070(8) 0.040(6) 0.076(8) -0.017(6) -0.039(7) 0.011(5)
C57 0.057(6) 0.026(5) 0.054(6) -0.007(4) -0.027(5) 0.001(4)

loop_
_atom_type_symbol
_atom_type_description
_atom_type_scat_dispersion_real
_atom_type_scat_dispersion_imag
_atom_type_scat_source
C C 0.0033 0.0016 'International Tables Vol C Tables 4.2.6.8 and 6.1.1.4'
H H 0.0000 0.0000 'International Tables Vol C Tables 4.2.6.8 and 6.1.1.4'
O O 0.0106 0.0060 'International Tables Vol C Tables 4.2.6.8 and 6.1.1.4'
P P 0.1023 0.0942 'International Tables Vol C Tables 4.2.6.8 and 6.1.1.4'
Cl Cl 0.1484 0.1585 'International Tables Vol C Tables 4.2.6.8 and 6.1.1.4'
Pt Pt -1.7033 8.3905 'International Tables Vol C Tables 4.2.6.8 and 6.1.1.4'

loop_
_geom_angle_atom_site_label_1
_geom_angle_atom_site_label_2
_geom_angle_atom_site_label_3
_geom_angle
_geom_angle_site_symmetry_1
_geom_angle_site_symmetry_3
C23 Pt1 C1 95.8(3) . .
C23 Pt1 P1 88.0(2) . .
C1 Pt1 P1 175.4(2) . .
C23 Pt1 P2 170.8(2) . .
C1 Pt1 P2 89.8(2) . .
P1 Pt1 P2 86.79(8) . .
C46 P1 C32 104.1(4) . .
C46 P1 C52 103.9(4) . .
C32 P1 C52 107.4(4) . .
C46 P1 Pt1 118.0(3) . .
C32 P1 Pt1 107.5(3) . .
C52 P1 Pt1 115.0(3) . .
C34 P2 C40 105.9(4) . .
C34 P2 C33 104.8(4) . .
C40 P2 C33 104.7(4) . .
C34 P2 Pt1 113.0(3) . .
C40 P2 Pt1 119.8(3) . .
C33 P2 Pt1 107.4(3) . .
C2 C1 Pt1 172.5(7) . .
C1 C2 C3 176.6(9) . .
C4 C3 C8 118.0(7) . .
C4 C3 C2 119.5(7) . .
C8 C3 C2 122.5(7) . .
C5 C4 C3 122.6(8) . .
C4 C5 C6 117.7(8) . .
C4 C5 C24 121.3(8) . .
C6 C5 C24 121.0(8) . .
C7 C6 C5 120.8(8) . .
C8 C7 C6 121.5(8) . .
C7 C8 C3 119.4(7) . .
C7 C8 C9 121.1(8) . .
C3 C8 C9 119.4(7) . .
C10 C9 C8 174.4(9) . .
C9 C10 C11 168.9(8) . .
C12 C11 C13 119.5(7) . 2_575
C12 C11 C10 116.8(7) . .
C13 C11 C10 123.7(7) 2_575 .
C13 C12 C11 121.9(7) . .
C12 C13 C11 118.6(7) . 2_575
C12 C13 C14 116.9(7) . .
C11 C13 C14 124.5(7) 2_575 .
C15 C14 C13 169.2(9) . .
C14 C15 C16 175.2(9) . .
C17 C16 C21 118.2(8) . .
C17 C16 C15 122.4(8) . .
C21 C16 C15 119.3(7) . .
C16 C17 C18 121.8(9) . .
C17 C18 C19 121.0(8) . .
C20 C19 C18 117.4(8) . .
C20 C19 C28 120.9(8) . .
C18 C19 C28 121.7(8) . .
C19 C20 C21 123.3(8) . .
C20 C21 C16 118.4(7) . .
C20 C21 C22 119.8(7) . .
C16 C21 C22 121.6(7) . .
C23 C22 C21 170.2(9) . .
C22 C23 Pt1 168.0(8) . .
C27 C24 C26 109.8(12) . .
C27 C24 C25 105.9(10) . .
C26 C24 C25 110.5(12) . .
C27 C24 C5 113.9(9) . .
C26 C24 C5 107.5(9) . .
C25 C24 C5 109.3(9) . .
C30 C28 C31 120.3(12) . .
C30 C28 C19 113.6(9) . .
C31 C28 C19 110.4(9) . .
C30 C28 C29 98.6(13) . .
C31 C28 C29 104.3(12) . .
C19 C28 C29 107.6(9) . .
C33 C32 P1 111.3(6) . .
C32 C33 P2 111.8(6) . .
C39 C34 C35 118.2(8) . .
C39 C34 P2 122.9(7) . .
C35 C34 P2 118.8(6) . .
C36 C35 C34 119.9(9) . .
C37 C36 C35 120.8(9) . .
C38 C37 C36 119.4(9) . .
C37 C38 C39 120.8(10) . .
C34 C39 C38 120.9(9) . .
C45 C40 C41 119.6(8) . .
C45 C40 P2 120.3(7) . .
C41 C40 P2 120.1(6) . .
C40 C41 C42 120.6(8) . .
C43 C42 C41 119.0(9) . .
C42 C43 C44 121.1(9) . .
C43 C44 C45 119.5(9) . .
C40 C45 C44 120.1(9) . .
C47 C46 C51 119.7(9) . .
C47 C46 P1 121.8(7) . .
C51 C46 P1 118.5(8) . .
C46 C47 C48 120.2(9) . .
C47 C48 C49 118.5(11) . .
C50 C49 C48 120.8(10) . .
C49 C50 C51 121.1(11) . .
C50 C51 C46 119.7(11) . .
C53 C52 C57 120.3(8) . .
C53 C52 P1 122.1(7) . .
C57 C52 P1 117.5(7) . .
C52 C53 C54 120.2(10) . .
C55 C54 C53 119.8(11) . .
C56 C55 C54 120.5(10) . .
C55 C56 C57 120.5(10) . .
C56 C57 C52 118.7(10) . .
C2S C1S C6S 122.9(12) . .
C2S C1S Cl1 121.5(10) . .
C6S C1S Cl1 115.6(10) . .
C1S C2S C3S 125.0(13) . .
C1S C2S Cl2 120.7(10) . .
C3S C2S Cl2 114.3(10) . .
C4S C3S C2S 107.8(14) . .
C5S C4S C3S 125.7(16) . .
C4S C5S C6S 125.1(13) . .
C5S C6S C1S 113.2(12) . .

loop_
_geom_bond_atom_site_label_1
_geom_bond_atom_site_label_2
_geom_bond_distance
_geom_bond_site_symmetry_2
Pt1 C23 2.002(9) .
Pt1 C1 2.025(9) .
Pt1 P1 2.279(2) .
Pt1 P2 2.284(2) .
P1 C46 1.817(9) .
P1 C32 1.824(9) .
P1 C52 1.832(8) .
P2 C34 1.802(8) .
P2 C40 1.813(8) .
P2 C33 1.836(9) .
C1 C2 1.196(11) .
C2 C3 1.439(11) .
C3 C4 1.401(11) .
C3 C8 1.416(11) .
C4 C5 1.392(12) .
C5 C6 1.390(12) .
C5 C24 1.540(12) .
C6 C7 1.388(12) .
C7 C8 1.373(11) .
C8 C9 1.430(11) .
C9 C10 1.201(11) .
C10 C11 1.433(11) .
C11 C12 1.399(10) .
C11 C13 1.408(10) 2_575
C12 C13 1.389(11) .
C13 C11 1.408(10) 2_575
C13 C14 1.430(11) .
C14 C15 1.189(11) .
C15 C16 1.445(11) .
C16 C17 1.378(11) .
C16 C21 1.425(11) .
C17 C18 1.385(12) .
C18 C19 1.395(13) .
C19 C20 1.374(11) .
C19 C28 1.557(12) .
C20 C21 1.396(11) .
C21 C22 1.435(11) .
C22 C23 1.220(11) .
C24 C27 1.501(15) .
C24 C26 1.509(17) .
C24 C25 1.519(16) .
C28 C30 1.426(16) .
C28 C31 1.441(16) .
C28 C29 1.570(19) .
C32 C33 1.524(11) .
C34 C39 1.382(12) .
C34 C35 1.399(12) .
C35 C36 1.388(12) .
C36 C37 1.381(13) .
C37 C38 1.352(14) .
C38 C39 1.390(13) .
C40 C45 1.390(12) .
C40 C41 1.391(12) .
C41 C42 1.404(12) .
C42 C43 1.380(13) .
C43 C44 1.390(15) .
C44 C45 1.398(13) .
C46 C47 1.377(13) .
C46 C51 1.404(13) .
C47 C48 1.403(13) .
C48 C49 1.409(15) .
C49 C50 1.345(17) .
C50 C51 1.374(14) .
C52 C53 1.378(13) .
C52 C57 1.400(12) .
C53 C54 1.380(13) .
C54 C55 1.375(16) .
C55 C56 1.378(16) .
C56 C57 1.386(13) .
Cl1 C1S 1.724(13) .
Cl2 C2S 1.760(13) .
C1S C2S 1.346(16) .
C1S C6S 1.426(17) .
C2S C3S 1.550(19) .
C3S C4S 1.41(2) .
C4S C5S 1.375(19) .
C5S C6S 1.402(17) .
